data_1572297
loop_
_publ_author_name
'Zhang, Menglong'
'Hou, Xinyu'
'Yu, Fuhai'
'Zhang, Liang'
'Hou, Baohong'
'Zhou, Lina'
'Xie, Chuang'
'Wu, Songgu'
'Chen, Wei'

_publ_section_title
;
 Synthesis, Characterization, and Analysis of Probenecid and Pyridine
 Compound Salts
;
_journal_issue 7
_journal_name_full Crystals
_journal_page_first 670
_journal_paper_doi 10.3390/cryst14070670
_journal_volume 14
_journal_year 2024
_chemical_formula_moiety 'C13 H18 N O4 S, C5 H7 N2'
_chemical_formula_sum 'C18 H25 N3 O4 S'
_chemical_formula_weight 379.47
_space_group_crystal_system orthorhombic
_space_group_IT_number 19
_space_group_name_Hall 'P 2ac 2ab'
_space_group_name_H-M_alt 'P 21 21 21'
_atom_sites_solution_hydrogens geom
_atom_sites_solution_primary dual
_audit_creation_date 2024-06-25
_audit_creation_method
;
Olex2 1.2-beta
(compiled 2018.05.29 svn.r3508 for OlexSys, GUI svn.r5506)
;
_cell_angle_alpha 90
_cell_angle_beta 90
_cell_angle_gamma 90
_cell_formula_units_Z 4
_cell_length_a 7.11460(10)
_cell_length_b 11.2314(2)
_cell_length_c 24.3877(4)
_cell_measurement_reflns_used 8561
_cell_measurement_temperature 293
_cell_measurement_theta_max 33.1820
_cell_measurement_theta_min 1.9850
_cell_volume 1948.75(5)
_computing_cell_refinement 'CrysAlisPro 1.171.42.49 (Rigaku OD, 2022)'
_computing_data_collection 'CrysAlisPro 1.171.42.49 (Rigaku OD, 2022)'
_computing_data_reduction 'CrysAlisPro 1.171.42.49 (Rigaku OD, 2022)'
_computing_molecular_graphics 'Olex2 (Dolomanov et al., 2009)'
_computing_publication_material 'Olex2 (Dolomanov et al., 2009)'
_computing_structure_refinement 'ShelXL (Sheldrick, 2015)'
_computing_structure_solution 'ShelXT (Sheldrick, 2015)'
_diffrn_ambient_temperature 293
_diffrn_detector 'CCD plate'
_diffrn_measured_fraction_theta_full 1.000
_diffrn_measured_fraction_theta_max 0.970
_diffrn_measurement_details
;
List of Runs (angles in degrees, time in seconds):

  # Type    Start    End  Width  t~exp~   \w     \q     \k     \f   Frames
--------------------------------------------------------------------------
  1  \w    -93.00  60.00   0.50    0.50    --  -30.00  15.00 180.00  306
  2  \w    -66.00  54.00   0.50    0.50    --  -30.00  70.00   0.00  240
  3  \w    -44.00  42.00   0.50    0.50    --  -30.00  70.00  90.00  172
  4  \w    -49.00  17.00   0.50    0.50    --  -30.00  70.00 180.00  132
;
_diffrn_measurement_device 'abstract diffractometer'
_diffrn_measurement_device_type 'dtrek-CrysAlisPro-abstract goniometer imported rigaku-d*trek images'
_diffrn_measurement_method '\w scans'
_diffrn_orient_matrix_type 'CrysAlisPro convention (1999,Acta A55,543-557)'
_diffrn_orient_matrix_UB_11 0.0145637000
_diffrn_orient_matrix_UB_12 0.0032579000
_diffrn_orient_matrix_UB_13 -0.0287335000
_diffrn_orient_matrix_UB_21 -0.0122116000
_diffrn_orient_matrix_UB_22 -0.0625240000
_diffrn_orient_matrix_UB_23 -0.0020325000
_diffrn_orient_matrix_UB_31 -0.0978595000
_diffrn_orient_matrix_UB_32 0.0082882000
_diffrn_orient_matrix_UB_33 -0.0040322000
_diffrn_radiation_monochromator graphite
_diffrn_radiation_probe x-ray
_diffrn_radiation_type MoK\a
_diffrn_radiation_wavelength 0.71073
_diffrn_reflns_av_R_equivalents 0.0613
_diffrn_reflns_av_unetI/netI 0.0734
_diffrn_reflns_Laue_measured_fraction_full 1.000
_diffrn_reflns_Laue_measured_fraction_max 0.970
_diffrn_reflns_limit_h_max 7
_diffrn_reflns_limit_h_min -11
_diffrn_reflns_limit_k_max 16
_diffrn_reflns_limit_k_min -18
_diffrn_reflns_limit_l_max 39
_diffrn_reflns_limit_l_min -39
_diffrn_reflns_number 28809
_diffrn_reflns_point_group_measured_fraction_full 0.999
_diffrn_reflns_point_group_measured_fraction_max 0.956
_diffrn_reflns_theta_full 25.242
_diffrn_reflns_theta_max 36.129
_diffrn_reflns_theta_min 1.670
_diffrn_source 'fine-focus sealed X-ray tube'
_diffrn_source_type 'Enhance (Mo) X-ray Source'
_exptl_absorpt_coefficient_mu 0.194
_exptl_absorpt_correction_T_max 1.00000
_exptl_absorpt_correction_T_min 0.66169
_exptl_absorpt_correction_type multi-scan
_exptl_absorpt_process_details
;
CrysAlisPro 1.171.42.49 (Rigaku Oxford Diffraction, 2022)
Empirical absorption correction using spherical harmonics,
implemented in SCALE3 ABSPACK scaling algorithm.
;
_exptl_crystal_colour 'clear light colourless'
_exptl_crystal_colour_lustre clear
_exptl_crystal_colour_modifier light
_exptl_crystal_colour_primary colourless
_exptl_crystal_density_diffrn 1.293
_exptl_crystal_description block
_exptl_crystal_F_000 808
_exptl_crystal_size_max 0.26
_exptl_crystal_size_mid 0.22
_exptl_crystal_size_min 0.14
_refine_diff_density_max 0.582
_refine_diff_density_min -0.400
_refine_diff_density_rms 0.069
_refine_ls_abs_structure_details
;
 Flack x determined using 2322 quotients [(I+)-(I-)]/[(I+)+(I-)]
 (Parsons and Flack (2004), Acta Cryst. A60, s61).
;
_refine_ls_abs_structure_Flack 0.41(4)
_refine_ls_extinction_method none
_refine_ls_goodness_of_fit_ref 1.027
_refine_ls_hydrogen_treatment constr
_refine_ls_matrix_type full
_refine_ls_number_parameters 237
_refine_ls_number_reflns 8895
_refine_ls_number_restraints 0
_refine_ls_restrained_S_all 1.027
_refine_ls_R_factor_all 0.0795
_refine_ls_R_factor_gt 0.0590
_refine_ls_shift/su_max 0.000
_refine_ls_shift/su_mean 0.000
_refine_ls_structure_factor_coef Fsqd
_refine_ls_weighting_details
;
 w=1/[\s^2^(Fo^2^)+(0.0464P)^2^+0.3858P]
 where P=(Fo^2^+2Fc^2^)/3
;
_refine_ls_weighting_scheme calc
_refine_ls_wR_factor_gt 0.1144
_refine_ls_wR_factor_ref 0.1280
_reflns_Friedel_coverage 0.761
_reflns_Friedel_fraction_full 0.998
_reflns_Friedel_fraction_max 0.937
_reflns_number_gt 7001
_reflns_number_total 8895
_reflns_threshold_expression 'I > 2\s(I)'
_cod_data_source_file PRO-4AMP.cif
_cod_data_source_block PRO-4AMP
_cod_database_code 1572297
_shelxl_version_number 2013-2
_chemical_oxdiff_formula 'C11 H10 N O'
_shelx_space_group_comment
;
The symmetry employed for this shelxl refinement is uniquely defined
by the following loop, which should always be used as a source of
symmetry information in preference to the above space-group names.
They are only intended as comments.
;
_shelx_estimated_absorpt_t_max 0.973
_shelx_estimated_absorpt_t_min 0.951
_reflns_odcompleteness_completeness 99.96
_reflns_odcompleteness_iscentric 1
_reflns_odcompleteness_theta 26.32
_olex2_refinement_description
;
1. Fixed Uiso
 At 1.2 times of:
  All C(H) groups, All C(H,H) groups, All N(H) groups, All N(H,H) groups
 At 1.5 times of:
  All C(H,H,H) groups
2.a Secondary CH2 refined with riding coordinates:
 C8(H8A,H8B), C12(H12A,H12B), C11(H11A,H11B), C9(H9A,H9B)
2.b Aromatic/amide H refined with riding coordinates:
 N2(H2), C4(H4), C3(H3), C14(H14), C17(H17), C6(H6), C18(H18), C7(H7), C15(H15)
2.c X=CH2 refined with riding coordinates:
 N3(H3A,H3B)
2.d Idealised Me refined as rotating group:
 C10(H10A,H10B,H10C), C13(H13A,H13B,H13C)
;
_olex2_submission_special_instructions 'No special instructions were received'
_oxdiff_exptl_absorpt_empirical_details
;
Empirical correction (ABSPACK) includes:
- Absorption correction using spherical harmonics
- Frame scaling
- Detector area scaling
;
_oxdiff_exptl_absorpt_empirical_full_max 1.640
_oxdiff_exptl_absorpt_empirical_full_min 0.633

loop_
_space_group_symop_operation_xyz
'x, y, z'
'-x+1/2, -y, z+1/2'
'-x, y+1/2, -z+1/2'
'x+1/2, -y+1/2, -z'

loop_
_atom_site_label
_atom_site_type_symbol
_atom_site_fract_x
_atom_site_fract_y
_atom_site_fract_z
_atom_site_U_iso_or_equiv
_atom_site_adp_type
_atom_site_occupancy
_atom_site_site_symmetry_order
_atom_site_calc_flag
_atom_site_refinement_flags_posn
_atom_site_refinement_flags_adp
_atom_site_refinement_flags_occupancy
_atom_site_disorder_assembly
_atom_site_disorder_group
S1 S 0.23995(8) 0.52577(4) 0.39489(2) 0.01774(11) Uani 1 1 d . . . . .
O2 O 0.4231(2) 0.22240(15) 0.62605(7) 0.0231(3) Uani 1 1 d . . . . .
O3 O 0.0518(2) 0.56552(15) 0.38448(7) 0.0225(3) Uani 1 1 d . . . . .
O4 O 0.3347(2) 0.45176(15) 0.35563(7) 0.0226(3) Uani 1 1 d . . . . .
O1 O 0.1512(2) 0.30477(18) 0.65110(7) 0.0289(4) Uani 1 1 d . . . . .
N3 N 0.2374(3) -0.17241(18) 0.83072(9) 0.0266(4) Uani 1 1 d . . . . .
H3A H 0.1230 -0.1871 0.8399 0.032 Uiso 1 1 calc R . . . .
H3B H 0.3277 -0.2127 0.8451 0.032 Uiso 1 1 calc R . . . .
N1 N 0.3673(3) 0.64542(16) 0.40332(8) 0.0186(4) Uani 1 1 d . . . . .
N2 N 0.3499(3) 0.08419(19) 0.71570(8) 0.0248(4) Uani 1 1 d . . . . .
H2 H 0.3735 0.1366 0.6909 0.030 Uiso 1 1 calc R . . . .
C4 C 0.1069(3) 0.4761(2) 0.49814(9) 0.0188(4) Uani 1 1 d . . . . .
H4 H 0.0105 0.5296 0.4906 0.023 Uiso 1 1 calc R . . . .
C3 C 0.1183(3) 0.42164(19) 0.54900(9) 0.0183(4) Uani 1 1 d . . . . .
H3 H 0.0283 0.4383 0.5756 0.022 Uiso 1 1 calc R . . . .
C2 C 0.2635(3) 0.34202(17) 0.56080(8) 0.0162(4) Uani 1 1 d . . . . .
C14 C 0.1714(4) 0.0647(2) 0.73121(10) 0.0249(5) Uani 1 1 d . . . . .
H14 H 0.0752 0.1090 0.7154 0.030 Uiso 1 1 calc R . . . .
C1 C 0.2791(3) 0.28518(19) 0.61705(9) 0.0192(4) Uani 1 1 d . . . . .
C8 C 0.2751(3) 0.74391(18) 0.43312(9) 0.0198(4) Uani 1 1 d . . . . .
H8A H 0.3614 0.7758 0.4602 0.024 Uiso 1 1 calc R . . . .
H8B H 0.1659 0.7134 0.4524 0.024 Uiso 1 1 calc R . . . .
C17 C 0.4616(3) -0.0615(2) 0.77755(10) 0.0227(4) Uani 1 1 d . . . . .
H17 H 0.5621 -0.1019 0.7933 0.027 Uiso 1 1 calc R . . . .
C5 C 0.2420(3) 0.44987(17) 0.45822(8) 0.0171(4) Uani 1 1 d . . . . .
C6 C 0.3859(3) 0.36916(19) 0.46912(9) 0.0201(4) Uani 1 1 d . . . . .
H6 H 0.4746 0.3512 0.4424 0.024 Uiso 1 1 calc R . . . .
C16 C 0.2748(3) -0.0869(2) 0.79408(9) 0.0206(4) Uani 1 1 d . . . . .
C18 C 0.4927(4) 0.0227(2) 0.73845(9) 0.0245(5) Uani 1 1 d . . . . .
H18 H 0.6152 0.0381 0.7272 0.029 Uiso 1 1 calc R . . . .
C7 C 0.3955(3) 0.31568(19) 0.52057(9) 0.0191(4) Uani 1 1 d . . . . .
H7 H 0.4913 0.2618 0.5281 0.023 Uiso 1 1 calc R . . . .
C15 C 0.1290(3) -0.0194(2) 0.76983(10) 0.0242(4) Uani 1 1 d . . . . .
H15 H 0.0048 -0.0320 0.7801 0.029 Uiso 1 1 calc R . . . .
C12 C 0.6845(3) 0.7383(2) 0.39659(11) 0.0262(5) Uani 1 1 d . . . . .
H12A H 0.6308 0.8079 0.4141 0.031 Uiso 1 1 calc R . . . .
H12B H 0.8121 0.7294 0.4100 0.031 Uiso 1 1 calc R . . . .
C10 C 0.1106(4) 0.9422(2) 0.42499(11) 0.0286(5) Uani 1 1 d . . . . .
H10A H 0.0726 1.0027 0.3995 0.043 Uiso 1 1 calc GR . . . .
H10B H 0.1926 0.9764 0.4520 0.043 Uiso 1 1 calc GR . . . .
H10C H 0.0016 0.9098 0.4427 0.043 Uiso 1 1 calc GR . . . .
C11 C 0.5711(3) 0.6292(2) 0.41349(10) 0.0230(5) Uani 1 1 d . . . . .
H11A H 0.6153 0.5605 0.3931 0.028 Uiso 1 1 calc R . . . .
H11B H 0.5912 0.6137 0.4522 0.028 Uiso 1 1 calc R . . . .
C9 C 0.2140(3) 0.8434(2) 0.39445(10) 0.0239(5) Uani 1 1 d . . . . .
H9A H 0.1323 0.8108 0.3664 0.029 Uiso 1 1 calc R . . . .
H9B H 0.3238 0.8765 0.3765 0.029 Uiso 1 1 calc R . . . .
C13 C 0.6911(4) 0.7595(3) 0.33529(13) 0.0355(6) Uani 1 1 d . . . . .
H13A H 0.7617 0.6970 0.3181 0.053 Uiso 1 1 calc GR . . . .
H13B H 0.7502 0.8347 0.3280 0.053 Uiso 1 1 calc GR . . . .
H13C H 0.5655 0.7602 0.3209 0.053 Uiso 1 1 calc GR . . . .

loop_
_atom_site_aniso_label
_atom_site_aniso_U_11
_atom_site_aniso_U_22
_atom_site_aniso_U_33
_atom_site_aniso_U_23
_atom_site_aniso_U_13
_atom_site_aniso_U_12
S1 0.0191(2) 0.0161(2) 0.0181(2) 0.00017(17) -0.00014(19) 0.0021(2)
O2 0.0196(8) 0.0259(8) 0.0238(8) 0.0046(6) -0.0010(6) 0.0028(7)
O3 0.0177(8) 0.0236(8) 0.0263(8) 0.0012(6) -0.0035(6) 0.0022(6)
O4 0.0253(8) 0.0220(8) 0.0204(7) -0.0033(6) 0.0021(6) 0.0036(7)
O1 0.0228(9) 0.0399(11) 0.0242(8) 0.0042(7) 0.0047(7) 0.0052(8)
N3 0.0204(10) 0.0287(10) 0.0306(10) 0.0094(8) 0.0020(8) -0.0002(9)
N1 0.0170(9) 0.0157(8) 0.0231(9) 0.0001(6) 0.0008(7) 0.0009(7)
N2 0.0277(10) 0.0273(10) 0.0194(9) 0.0037(7) -0.0009(8) -0.0042(8)
C4 0.0157(9) 0.0178(9) 0.0230(9) 0.0013(8) 0.0003(8) 0.0025(8)
C3 0.0154(10) 0.0179(9) 0.0217(9) -0.0005(7) 0.0030(7) 0.0013(8)
C2 0.0153(9) 0.0146(8) 0.0189(8) -0.0001(6) -0.0003(8) -0.0016(8)
C14 0.0231(11) 0.0261(11) 0.0257(11) 0.0000(9) -0.0052(9) 0.0008(9)
C1 0.0183(11) 0.0186(9) 0.0209(9) -0.0009(7) -0.0014(7) -0.0043(8)
C8 0.0207(11) 0.0175(9) 0.0211(9) -0.0007(7) 0.0023(8) 0.0013(8)
C17 0.0191(11) 0.0269(11) 0.0223(10) 0.0038(8) -0.0002(8) -0.0002(9)
C5 0.0178(9) 0.0150(8) 0.0185(8) -0.0004(6) -0.0006(8) 0.0004(8)
C6 0.0192(11) 0.0185(9) 0.0226(10) 0.0001(8) 0.0025(8) 0.0041(8)
C16 0.0214(11) 0.0221(9) 0.0184(9) 0.0001(7) -0.0005(8) -0.0016(9)
C18 0.0217(11) 0.0312(12) 0.0207(10) 0.0010(9) 0.0002(8) -0.0025(10)
C7 0.0175(10) 0.0168(9) 0.0230(10) 0.0011(7) 0.0003(8) 0.0040(8)
C15 0.0207(11) 0.0261(11) 0.0259(11) 0.0014(9) 0.0003(8) -0.0010(10)
C12 0.0188(10) 0.0229(10) 0.0370(13) -0.0045(10) 0.0008(10) -0.0007(9)
C10 0.0290(13) 0.0227(11) 0.0342(13) 0.0012(9) 0.0076(10) 0.0080(10)
C11 0.0191(11) 0.0218(10) 0.0281(11) 0.0016(9) -0.0012(9) 0.0024(9)
C9 0.0275(12) 0.0180(9) 0.0263(10) 0.0024(8) 0.0043(9) 0.0070(8)
C13 0.0327(15) 0.0342(14) 0.0395(15) 0.0051(12) 0.0098(11) -0.0022(12)

loop_
_atom_type_symbol
_atom_type_description
_atom_type_scat_dispersion_real
_atom_type_scat_dispersion_imag
_atom_type_scat_source
C C 0.0033 0.0016 'International Tables Vol C Tables 4.2.6.8 and 6.1.1.4'
H H 0.0000 0.0000 'International Tables Vol C Tables 4.2.6.8 and 6.1.1.4'
N N 0.0061 0.0033 'International Tables Vol C Tables 4.2.6.8 and 6.1.1.4'
O O 0.0106 0.0060 'International Tables Vol C Tables 4.2.6.8 and 6.1.1.4'
S S 0.1246 0.1234 'International Tables Vol C Tables 4.2.6.8 and 6.1.1.4'

loop_
_geom_angle_atom_site_label_1
_geom_angle_atom_site_label_2
_geom_angle_atom_site_label_3
_geom_angle
_geom_angle_site_symmetry_1
_geom_angle_site_symmetry_3
_geom_angle_publ_flag
O3 S1 O4 120.03(10) . . ?
O3 S1 N1 106.51(10) . . ?
O3 S1 C5 108.24(11) . . ?
O4 S1 N1 107.45(10) . . ?
O4 S1 C5 107.47(10) . . ?
N1 S1 C5 106.42(10) . . ?
C8 N1 S1 115.54(15) . . ?
C8 N1 C11 116.40(19) . . ?
C11 N1 S1 117.55(15) . . ?
C14 N2 C18 120.9(2) . . ?
C3 C4 C5 119.3(2) . . ?
C4 C3 C2 120.7(2) . . ?
C3 C2 C1 120.67(19) . . ?
C7 C2 C3 119.38(19) . . ?
C7 C2 C1 119.94(19) . . ?
N2 C14 C15 121.0(2) . . ?
O2 C1 C2 116.84(19) . . ?
O1 C1 O2 124.9(2) . . ?
O1 C1 C2 118.2(2) . . ?
N1 C8 C9 111.78(18) . . ?
C18 C17 C16 119.4(2) . . ?
C4 C5 S1 120.11(16) . . ?
C6 C5 S1 119.17(16) . . ?
C6 C5 C4 120.60(19) . . ?
C7 C6 C5 119.2(2) . . ?
N3 C16 C17 121.4(2) . . ?
N3 C16 C15 121.2(2) . . ?
C15 C16 C17 117.4(2) . . ?
N2 C18 C17 121.5(2) . . ?
C2 C7 C6 120.7(2) . . ?
C14 C15 C16 119.8(2) . . ?
C13 C12 C11 114.2(2) . . ?
N1 C11 C12 111.94(19) . . ?
C8 C9 C10 111.6(2) . . ?

loop_
_geom_bond_atom_site_label_1
_geom_bond_atom_site_label_2
_geom_bond_distance
_geom_bond_site_symmetry_2
_geom_bond_publ_flag
S1 O3 1.4339(17) . ?
S1 O4 1.4357(17) . ?
S1 N1 1.6339(19) . ?
S1 C5 1.764(2) . ?
O2 C1 1.263(3) . ?
O1 C1 1.251(3) . ?
N3 C16 1.338(3) . ?
N1 C8 1.477(3) . ?
N1 C11 1.482(3) . ?
N2 C14 1.343(3) . ?
N2 C18 1.348(3) . ?
C4 C3 1.385(3) . ?
C4 C5 1.399(3) . ?
C3 C2 1.396(3) . ?
C2 C1 1.517(3) . ?
C2 C7 1.390(3) . ?
C14 C15 1.367(3) . ?
C8 C9 1.525(3) . ?
C17 C16 1.418(3) . ?
C17 C18 1.361(3) . ?
C5 C6 1.393(3) . ?
C6 C7 1.393(3) . ?
C16 C15 1.415(3) . ?
C12 C11 1.524(3) . ?
C12 C13 1.515(4) . ?
C10 C9 1.525(3) . ?

loop_
_geom_hbond_atom_site_label_D
_geom_hbond_atom_site_label_H
_geom_hbond_atom_site_label_A
_geom_hbond_distance_DH
_geom_hbond_distance_HA
_geom_hbond_distance_DA
_geom_hbond_angle_DHA
_geom_hbond_site_symmetry_A
N3 H3A O1 0.86 1.97 2.812(3) 167.7 3_546
N3 H3B O2 0.86 2.04 2.888(3) 167.6 3_646
N2 H2 O2 0.86 1.89 2.731(3) 167.3 .
